data_4101906
loop_
_publ_author_name
'Armin H. Stoll'
'Simon B. Blakey'

_publ_section_title
;
 Rhodium Catalyzed Allene Amination: Diastereoselective Synthesis of
 Aminocyclopropanes via a 2-Amidoallylcation Intermediate
;
_journal_name_full 'Journal of the American Chemical Society'
_journal_page_first 2108
_journal_page_last 2109
_journal_paper_doi 10.1021/ja908538t
_journal_volume 132
_journal_year 2010
_chemical_absolute_configuration ad
_chemical_formula_moiety 'C12 H15 N O4 S'
_chemical_formula_sum 'C12 H15 N O4 S'
_chemical_formula_weight 269.31
_chemical_name_systematic
; 
 ? 
;
_space_group_IT_number 29
_symmetry_cell_setting orthorhombic
_symmetry_space_group_name_Hall 'P 2c -2ac'
_symmetry_space_group_name_H-M 'P c a 21'
_atom_sites_solution_hydrogens geom
_atom_sites_solution_primary direct
_atom_sites_solution_secondary difmap
_audit_creation_method SHELXL-97
_cell_angle_alpha 90.00
_cell_angle_beta 90.00
_cell_angle_gamma 90.00
_cell_formula_units_Z 8
_cell_length_a 19.0493(7)
_cell_length_b 11.8023(4)
_cell_length_c 10.8159(4)
_cell_measurement_reflns_used 6711
_cell_measurement_temperature 173(2)
_cell_measurement_theta_max 65.66
_cell_measurement_theta_min 3.75
_cell_volume 2431.69(15)
_computing_cell_refinement 'Bruker SAINT'
_computing_data_collection 'Bruker APEX2'
_computing_data_reduction 'Bruker SAINT'
_computing_molecular_graphics 'Bruker SHELXTL'
_computing_structure_refinement 'SHELXL-97 (Sheldrick, 1997)'
_computing_structure_solution 'SHELXS-97 (Sheldrick, 1990)'
_diffrn_ambient_temperature 173(2)
_diffrn_measured_fraction_theta_full 0.952
_diffrn_measured_fraction_theta_max 0.952
_diffrn_measurement_device_type 'Bruker APEX-II CCD'
_diffrn_measurement_method '\f and \w scans'
_diffrn_radiation_monochromator graphite
_diffrn_radiation_source 'fine-focus sealed tube'
_diffrn_radiation_type CuK\a
_diffrn_radiation_wavelength 1.54178
_diffrn_reflns_av_R_equivalents 0.0274
_diffrn_reflns_av_sigmaI/netI 0.0299
_diffrn_reflns_limit_h_max 22
_diffrn_reflns_limit_h_min -17
_diffrn_reflns_limit_k_max 13
_diffrn_reflns_limit_k_min -13
_diffrn_reflns_limit_l_max 11
_diffrn_reflns_limit_l_min -12
_diffrn_reflns_number 8852
_diffrn_reflns_theta_full 66.12
_diffrn_reflns_theta_max 66.12
_diffrn_reflns_theta_min 3.75
_diffrn_standards_number 0
_exptl_absorpt_coefficient_mu 2.450
_exptl_absorpt_correction_T_max 0.7917
_exptl_absorpt_correction_T_min 0.2988
_exptl_absorpt_correction_type multi-scan
_exptl_absorpt_process_details SADABS
_exptl_crystal_colour colourless
_exptl_crystal_density_diffrn 1.471
_exptl_crystal_density_method 'not measured'
_exptl_crystal_description block
_exptl_crystal_F_000 1136
_exptl_crystal_size_max 0.65
_exptl_crystal_size_mid 0.17
_exptl_crystal_size_min 0.10
_refine_diff_density_max 0.158
_refine_diff_density_min -0.208
_refine_diff_density_rms 0.034
_refine_ls_abs_structure_details 'Flack H D (1983), Acta Cryst. A39, 876-881'
_refine_ls_abs_structure_Flack 0.027(12)
_refine_ls_extinction_coef 0.00092(7)
_refine_ls_extinction_expression Fc^*^=kFc[1+0.001xFc^2^\l^3^/sin(2\q)]^-1/4^
_refine_ls_extinction_method SHELXL
_refine_ls_goodness_of_fit_ref 1.040
_refine_ls_hydrogen_treatment mixed
_refine_ls_matrix_type full
_refine_ls_number_parameters 334
_refine_ls_number_reflns 3146
_refine_ls_number_restraints 1
_refine_ls_restrained_S_all 1.040
_refine_ls_R_factor_all 0.0224
_refine_ls_R_factor_gt 0.0220
_refine_ls_shift/su_max 0.001
_refine_ls_shift/su_mean 0.000
_refine_ls_structure_factor_coef Fsqd
_refine_ls_weighting_details 'calc w=1/[\s^2^(Fo^2^)+(0.0270P)^2^+0.4532P] where P=(Fo^2^+2Fc^2^)/3'
_refine_ls_weighting_scheme calc
_refine_ls_wR_factor_gt 0.0560
_refine_ls_wR_factor_ref 0.0563
_reflns_number_gt 3098
_reflns_number_total 3146
_reflns_threshold_expression >2sigma(I)
_cod_data_source_file ja908538t_si_002_1.cif
_cod_data_source_block ast_37s
_cod_database_code 4101906

loop_
_symmetry_equiv_pos_as_xyz
'x, y, z'
'-x, -y, z+1/2'
'x+1/2, -y, z'
'-x+1/2, y, z+1/2'

loop_
_atom_site_label
_atom_site_type_symbol
_atom_site_fract_x
_atom_site_fract_y
_atom_site_fract_z
_atom_site_U_iso_or_equiv
_atom_site_adp_type
_atom_site_occupancy
_atom_site_symmetry_multiplicity
_atom_site_calc_flag
_atom_site_refinement_flags
_atom_site_disorder_assembly
_atom_site_disorder_group
C1 C 0.17325(11) 0.30678(18) 0.4588(2) 0.0341(5) Uani 1 1 d . . .
H1A H 0.2119 0.3363 0.4069 0.041 Uiso 1 1 calc R . .
H1B H 0.1796 0.2238 0.4659 0.041 Uiso 1 1 calc R . .
C2 C 0.17917(10) 0.35841(16) 0.5863(2) 0.0270(4) Uani 1 1 d . . .
H2A H 0.1599 0.4363 0.5835 0.032 Uiso 1 1 calc R . .
H2B H 0.2295 0.3643 0.6081 0.032 Uiso 1 1 calc R . .
C3 C 0.14162(10) 0.29303(14) 0.68813(19) 0.0227(4) Uani 1 1 d . . .
H3 H 0.1504 0.2101 0.6769 0.027 Uiso 1 1 calc R . .
C4 C 0.06146(10) 0.31412(15) 0.69689(18) 0.0231(4) Uani 1 1 d . . .
H4 H 0.0383 0.2433 0.7270 0.028 Uiso 1 1 calc R . .
C5 C 0.05659(10) 0.40363(15) 0.79760(18) 0.0244(4) Uani 1 1 d . . .
H5A H 0.0097 0.4042 0.8370 0.029 Uiso 1 1 calc R . .
H5B H 0.0674 0.4802 0.7653 0.029 Uiso 1 1 calc R . .
C6 C 0.11305(10) 0.36229(15) 0.88635(18) 0.0235(4) Uani 1 1 d . . .
H6 H 0.0952 0.2941 0.9313 0.028 Uiso 1 1 calc R . .
C7 C 0.13918(10) 0.44755(15) 0.97944(18) 0.0236(4) Uani 1 1 d . . .
C8 C 0.11628(10) 0.44269(16) 1.10113(19) 0.0275(4) Uani 1 1 d . . .
H8 H 0.0846 0.3847 1.1258 0.033 Uiso 1 1 calc R . .
C9 C 0.13929(11) 0.52209(17) 1.1874(2) 0.0327(5) Uani 1 1 d . . .
H9 H 0.1228 0.5188 1.2702 0.039 Uiso 1 1 calc R . .
C10 C 0.18589(11) 0.60529(17) 1.1528(2) 0.0340(5) Uani 1 1 d . . .
H10 H 0.2019 0.6591 1.2118 0.041 Uiso 1 1 calc R . .
C11 C 0.20956(10) 0.61053(16) 1.0313(2) 0.0324(4) Uani 1 1 d . . .
H11 H 0.2420 0.6678 1.0077 0.039 Uiso 1 1 calc R . .
C12 C 0.18636(10) 0.53315(15) 0.9446(2) 0.0287(4) Uani 1 1 d . . .
H12 H 0.2023 0.5379 0.8615 0.034 Uiso 1 1 calc R . .
C1A C 0.02047(10) 0.90306(15) 0.5182(2) 0.0290(4) Uani 1 1 d . . .
H1A1 H -0.0246 0.9332 0.4866 0.035 Uiso 1 1 calc R . .
H1A2 H 0.0585 0.9320 0.4644 0.035 Uiso 1 1 calc R . .
C2A C 0.03191(10) 0.94522(15) 0.6490(2) 0.0263(4) Uani 1 1 d . . .
H2A1 H 0.0078 1.0190 0.6585 0.032 Uiso 1 1 calc R . .
H2A2 H 0.0096 0.8912 0.7070 0.032 Uiso 1 1 calc R . .
C3A C 0.10791(10) 0.95976(15) 0.68569(18) 0.0234(4) Uani 1 1 d . . .
H3A H 0.1302 1.0157 0.6284 0.028 Uiso 1 1 calc R . .
C4A C 0.15457(9) 0.85186(15) 0.69075(19) 0.0225(4) Uani 1 1 d . . .
H4A H 0.1939 0.8599 0.6300 0.027 Uiso 1 1 calc R . .
C5A C 0.18469(10) 0.85296(16) 0.8218(2) 0.0290(4) Uani 1 1 d . . .
H5A1 H 0.1590 0.7996 0.8761 0.035 Uiso 1 1 calc R . .
H5A2 H 0.2351 0.8325 0.8215 0.035 Uiso 1 1 calc R . .
C6A C 0.17416(10) 0.97471(16) 0.8638(2) 0.0257(4) Uani 1 1 d . . .
H6A H 0.2123 1.0229 0.8283 0.031 Uiso 1 1 calc R . .
C7A C 0.16894(9) 0.99663(15) 1.00098(19) 0.0239(4) Uani 1 1 d . . .
C8A C 0.14787(11) 0.91439(16) 1.0844(2) 0.0314(5) Uani 1 1 d . . .
H8A H 0.1393 0.8394 1.0563 0.038 Uiso 1 1 calc R . .
C9A C 0.13916(12) 0.94023(19) 1.2083(2) 0.0349(5) Uani 1 1 d . . .
H9A H 0.1252 0.8829 1.2648 0.042 Uiso 1 1 calc R . .
C10A C 0.15080(11) 1.04940(19) 1.2496(2) 0.0344(5) Uani 1 1 d . . .
H10A H 0.1443 1.0674 1.3345 0.041 Uiso 1 1 calc R . .
C11A C 0.17189(12) 1.13258(18) 1.1675(2) 0.0368(5) Uani 1 1 d . . .
H11A H 0.1798 1.2077 1.1957 0.044 Uiso 1 1 calc R . .
C12A C 0.18150(10) 1.10585(16) 1.0441(2) 0.0304(4) Uani 1 1 d . . .
H12A H 0.1969 1.1627 0.9881 0.036 Uiso 1 1 calc R . .
H1N H 0.0245(12) 0.424(2) 0.572(3) 0.039(7) Uiso 1 1 d . . .
H1NA H 0.0898(12) 0.7219(19) 0.727(3) 0.032(7) Uiso 1 1 d . . .
N1 N 0.02621(9) 0.35146(14) 0.58344(16) 0.0254(4) Uani 1 1 d . . .
N1A N 0.11858(9) 0.74296(13) 0.66927(16) 0.0227(3) Uani 1 1 d . . .
O1 O -0.01595(8) 0.31690(12) 0.37071(15) 0.0355(3) Uani 1 1 d . . .
O2 O 0.04632(7) 0.16723(11) 0.48746(14) 0.0318(3) Uani 1 1 d . . .
O3 O 0.10647(7) 0.32920(11) 0.39594(14) 0.0312(3) Uani 1 1 d . . .
O4 O 0.16955(7) 0.32840(11) 0.80593(14) 0.0278(3) Uani 1 1 d . . .
O1A O 0.06964(8) 0.59722(11) 0.53104(17) 0.0367(3) Uani 1 1 d . . .
O2A O 0.14057(8) 0.75345(12) 0.44595(14) 0.0324(3) Uani 1 1 d . . .
O3A O 0.01925(7) 0.77816(10) 0.51188(15) 0.0299(3) Uani 1 1 d . . .
O4A O 0.10831(7) 1.00606(10) 0.80830(13) 0.0282(3) Uani 1 1 d . . .
S1 S 0.03699(2) 0.28328(3) 0.45639(4) 0.02336(11) Uani 1 1 d . . .
S1A S 0.09021(2) 0.71311(3) 0.53257(4) 0.02347(11) Uani 1 1 d . . .

loop_
_atom_site_aniso_label
_atom_site_aniso_U_11
_atom_site_aniso_U_22
_atom_site_aniso_U_33
_atom_site_aniso_U_23
_atom_site_aniso_U_13
_atom_site_aniso_U_12
C1 0.0271(10) 0.0466(11) 0.0287(11) -0.0064(10) 0.0075(10) -0.0063(8)
C2 0.0215(10) 0.0311(9) 0.0285(11) -0.0011(8) 0.0011(9) -0.0037(7)
C3 0.0241(10) 0.0201(8) 0.0238(9) -0.0007(7) -0.0016(8) 0.0002(7)
C4 0.0224(9) 0.0248(8) 0.0221(10) 0.0012(8) -0.0022(8) -0.0023(7)
C5 0.0198(10) 0.0309(9) 0.0226(10) -0.0014(8) 0.0012(8) -0.0001(7)
C6 0.0241(9) 0.0263(9) 0.0201(9) 0.0018(7) 0.0001(8) -0.0019(7)
C7 0.0216(9) 0.0253(9) 0.0241(10) 0.0021(7) -0.0042(8) 0.0008(6)
C8 0.0274(10) 0.0288(9) 0.0263(10) 0.0028(8) 0.0004(9) -0.0023(8)
C9 0.0402(12) 0.0360(10) 0.0219(10) -0.0003(8) -0.0006(9) 0.0061(9)
C10 0.0397(12) 0.0277(10) 0.0347(12) -0.0042(8) -0.0139(10) 0.0022(8)
C11 0.0296(10) 0.0268(9) 0.0409(12) 0.0054(9) -0.0069(11) -0.0048(8)
C12 0.0274(10) 0.0305(9) 0.0282(10) 0.0056(9) -0.0002(9) -0.0017(7)
C1A 0.0282(10) 0.0227(9) 0.0361(12) 0.0014(8) -0.0105(10) 0.0048(7)
C2A 0.0246(10) 0.0212(8) 0.0331(11) 0.0015(8) 0.0023(9) 0.0047(7)
C3A 0.0287(10) 0.0213(9) 0.0201(9) 0.0004(7) 0.0015(8) -0.0013(7)
C4A 0.0183(9) 0.0244(9) 0.0249(10) -0.0021(7) 0.0026(8) -0.0009(7)
C5A 0.0244(10) 0.0335(10) 0.0291(11) -0.0062(8) -0.0032(9) 0.0082(7)
C6A 0.0234(10) 0.0284(9) 0.0253(10) -0.0003(8) 0.0022(9) -0.0035(7)
C7A 0.0202(8) 0.0257(9) 0.0259(11) -0.0013(7) -0.0013(8) 0.0021(7)
C8A 0.0354(12) 0.0265(9) 0.0322(11) -0.0017(8) 0.0033(10) 0.0032(8)
C9A 0.0356(12) 0.0406(11) 0.0284(11) 0.0061(9) 0.0043(10) 0.0085(9)
C10A 0.0289(11) 0.0497(12) 0.0246(11) -0.0059(9) -0.0027(9) 0.0056(9)
C11A 0.0379(12) 0.0352(11) 0.0372(12) -0.0113(10) -0.0019(10) -0.0031(9)
C12A 0.0295(10) 0.0305(9) 0.0311(10) -0.0008(9) -0.0021(10) -0.0033(8)
N1 0.0280(9) 0.0242(8) 0.0241(9) -0.0030(7) -0.0038(7) 0.0029(6)
N1A 0.0245(8) 0.0230(7) 0.0206(8) 0.0023(6) 0.0008(7) -0.0008(6)
O1 0.0389(8) 0.0391(8) 0.0287(8) -0.0042(6) -0.0133(7) 0.0029(6)
O2 0.0411(8) 0.0231(6) 0.0312(8) -0.0020(5) -0.0037(7) -0.0038(5)
O3 0.0340(8) 0.0366(7) 0.0231(7) 0.0021(6) 0.0003(6) -0.0069(6)
O4 0.0228(7) 0.0361(7) 0.0247(7) -0.0035(6) -0.0044(6) 0.0041(5)
O1A 0.0484(9) 0.0213(6) 0.0405(8) -0.0021(6) -0.0112(8) -0.0003(6)
O2A 0.0353(8) 0.0393(7) 0.0226(7) 0.0039(6) 0.0008(7) 0.0039(6)
O3A 0.0242(7) 0.0260(6) 0.0396(8) -0.0017(6) -0.0084(7) -0.0006(5)
O4A 0.0350(8) 0.0267(6) 0.0228(7) -0.0025(6) -0.0040(6) 0.0083(5)
S1 0.0266(2) 0.0220(2) 0.0214(2) -0.00227(18) -0.0038(2) -0.00133(15)
S1A 0.0268(2) 0.0209(2) 0.0228(2) 0.00047(18) -0.0034(2) 0.00140(16)

loop_
_atom_type_symbol
_atom_type_description
_atom_type_scat_dispersion_real
_atom_type_scat_dispersion_imag
_atom_type_scat_source
C C 0.0181 0.0091 'International Tables Vol C Tables 4.2.6.8 and 6.1.1.4'
H H 0.0000 0.0000 'International Tables Vol C Tables 4.2.6.8 and 6.1.1.4'
N N 0.0311 0.0180 'International Tables Vol C Tables 4.2.6.8 and 6.1.1.4'
O O 0.0492 0.0322 'International Tables Vol C Tables 4.2.6.8 and 6.1.1.4'
S S 0.3331 0.5567 'International Tables Vol C Tables 4.2.6.8 and 6.1.1.4'

loop_
_geom_angle_atom_site_label_1
_geom_angle_atom_site_label_2
_geom_angle_atom_site_label_3
_geom_angle
_geom_angle_site_symmetry_1
_geom_angle_site_symmetry_3
_geom_angle_publ_flag
O3 C1 C2 114.52(17) . . ?
O3 C1 H1A 108.6 . . ?
C2 C1 H1A 108.6 . . ?
O3 C1 H1B 108.6 . . ?
C2 C1 H1B 108.6 . . ?
H1A C1 H1B 107.6 . . ?
C1 C2 C3 114.86(16) . . ?
C1 C2 H2A 108.6 . . ?
C3 C2 H2A 108.6 . . ?
C1 C2 H2B 108.6 . . ?
C3 C2 H2B 108.6 . . ?
H2A C2 H2B 107.5 . . ?
O4 C3 C2 108.60(15) . . ?
O4 C3 C4 105.24(15) . . ?
C2 C3 C4 115.17(16) . . ?
O4 C3 H3 109.2 . . ?
C2 C3 H3 109.2 . . ?
C4 C3 H3 109.2 . . ?
N1 C4 C5 111.27(15) . . ?
N1 C4 C3 116.63(16) . . ?
C5 C4 C3 102.44(15) . . ?
N1 C4 H4 108.7 . . ?
C5 C4 H4 108.7 . . ?
C3 C4 H4 108.7 . . ?
C4 C5 C6 100.72(15) . . ?
C4 C5 H5A 111.6 . . ?
C6 C5 H5A 111.6 . . ?
C4 C5 H5B 111.6 . . ?
C6 C5 H5B 111.6 . . ?
H5A C5 H5B 109.4 . . ?
O4 C6 C7 109.99(15) . . ?
O4 C6 C5 103.66(15) . . ?
C7 C6 C5 116.13(15) . . ?
O4 C6 H6 108.9 . . ?
C7 C6 H6 108.9 . . ?
C5 C6 H6 108.9 . . ?
C8 C7 C12 119.06(19) . . ?
C8 C7 C6 120.13(17) . . ?
C12 C7 C6 120.81(18) . . ?
C7 C8 C9 120.56(19) . . ?
C7 C8 H8 119.7 . . ?
C9 C8 H8 119.7 . . ?
C10 C9 C8 120.1(2) . . ?
C10 C9 H9 120.0 . . ?
C8 C9 H9 120.0 . . ?
C9 C10 C11 119.9(2) . . ?
C9 C10 H10 120.1 . . ?
C11 C10 H10 120.1 . . ?
C12 C11 C10 120.55(18) . . ?
C12 C11 H11 119.7 . . ?
C10 C11 H11 119.7 . . ?
C11 C12 C7 119.9(2) . . ?
C11 C12 H12 120.1 . . ?
C7 C12 H12 120.1 . . ?
O3A C1A C2A 111.92(16) . . ?
O3A C1A H1A1 109.2 . . ?
C2A C1A H1A1 109.2 . . ?
O3A C1A H1A2 109.2 . . ?
C2A C1A H1A2 109.2 . . ?
H1A1 C1A H1A2 107.9 . . ?
C3A C2A C1A 114.85(17) . . ?
C3A C2A H2A1 108.6 . . ?
C1A C2A H2A1 108.6 . . ?
C3A C2A H2A2 108.6 . . ?
C1A C2A H2A2 108.6 . . ?
H2A1 C2A H2A2 107.5 . . ?
O4A C3A C2A 106.93(16) . . ?
O4A C3A C4A 106.06(15) . . ?
C2A C3A C4A 117.66(15) . . ?
O4A C3A H3A 108.6 . . ?
C2A C3A H3A 108.6 . . ?
C4A C3A H3A 108.6 . . ?
N1A C4A C5A 109.13(16) . . ?
N1A C4A C3A 116.27(15) . . ?
C5A C4A C3A 103.90(15) . . ?
N1A C4A H4A 109.1 . . ?
C5A C4A H4A 109.1 . . ?
C3A C4A H4A 109.1 . . ?
C6A C5A C4A 103.61(16) . . ?
C6A C5A H5A1 111.0 . . ?
C4A C5A H5A1 111.0 . . ?
C6A C5A H5A2 111.0 . . ?
C4A C5A H5A2 111.0 . . ?
H5A1 C5A H5A2 109.0 . . ?
O4A C6A C7A 107.95(16) . . ?
O4A C6A C5A 103.51(15) . . ?
C7A C6A C5A 117.65(17) . . ?
O4A C6A H6A 109.1 . . ?
C7A C6A H6A 109.1 . . ?
C5A C6A H6A 109.1 . . ?
C8A C7A C12A 118.75(19) . . ?
C8A C7A C6A 122.66(18) . . ?
C12A C7A C6A 118.46(17) . . ?
C9A C8A C7A 120.7(2) . . ?
C9A C8A H8A 119.6 . . ?
C7A C8A H8A 119.6 . . ?
C10A C9A C8A 120.0(2) . . ?
C10A C9A H9A 120.0 . . ?
C8A C9A H9A 120.0 . . ?
C9A C10A C11A 120.0(2) . . ?
C9A C10A H10A 120.0 . . ?
C11A C10A H10A 120.0 . . ?
C10A C11A C12A 119.7(2) . . ?
C10A C11A H11A 120.1 . . ?
C12A C11A H11A 120.1 . . ?
C11A C12A C7A 120.8(2) . . ?
C11A C12A H12A 119.6 . . ?
C7A C12A H12A 119.6 . . ?
C4 N1 S1 120.46(13) . . ?
C4 N1 H1N 115.8(18) . . ?
S1 N1 H1N 112.1(18) . . ?
C4A N1A S1A 119.36(13) . . ?
C4A N1A H1NA 115.6(16) . . ?
S1A N1A H1NA 112.5(17) . . ?
C1 O3 S1 118.37(13) . . ?
C6 O4 C3 109.77(14) . . ?
C1A O3A S1A 117.92(11) . . ?
C3A O4A C6A 106.99(14) . . ?
O2 S1 O1 120.68(9) . . ?
O2 S1 O3 108.97(8) . . ?
O1 S1 O3 103.24(9) . . ?
O2 S1 N1 107.26(9) . . ?
O1 S1 N1 109.04(9) . . ?
O3 S1 N1 106.91(8) . . ?
O1A S1A O2A 119.98(10) . . ?
O1A S1A O3A 103.37(8) . . ?
O2A S1A O3A 108.83(9) . . ?
O1A S1A N1A 108.23(9) . . ?
O2A S1A N1A 107.73(9) . . ?
O3A S1A N1A 108.19(8) . . ?

loop_
_geom_bond_atom_site_label_1
_geom_bond_atom_site_label_2
_geom_bond_distance
_geom_bond_site_symmetry_2
_geom_bond_publ_flag
C1 O3 1.467(3) . ?
C1 C2 1.512(3) . ?
C1 H1A 0.9900 . ?
C1 H1B 0.9900 . ?
C2 C3 1.523(3) . ?
C2 H2A 0.9900 . ?
C2 H2B 0.9900 . ?
C3 O4 1.442(2) . ?
C3 C4 1.550(3) . ?
C3 H3 1.0000 . ?
C4 N1 1.467(2) . ?
C4 C5 1.520(3) . ?
C4 H4 1.0000 . ?
C5 C6 1.522(3) . ?
C5 H5A 0.9900 . ?
C5 H5B 0.9900 . ?
C6 O4 1.440(2) . ?
C6 C7 1.508(3) . ?
C6 H6 1.0000 . ?
C7 C8 1.388(3) . ?
C7 C12 1.404(3) . ?
C8 C9 1.393(3) . ?
C8 H8 0.9500 . ?
C9 C10 1.376(3) . ?
C9 H9 0.9500 . ?
C10 C11 1.391(3) . ?
C10 H10 0.9500 . ?
C11 C12 1.382(3) . ?
C11 H11 0.9500 . ?
C12 H12 0.9500 . ?
C1A O3A 1.476(2) . ?
C1A C2A 1.516(3) . ?
C1A H1A1 0.9900 . ?
C1A H1A2 0.9900 . ?
C2A C3A 1.511(3) . ?
C2A H2A1 0.9900 . ?
C2A H2A2 0.9900 . ?
C3A O4A 1.434(2) . ?
C3A C4A 1.554(2) . ?
C3A H3A 1.0000 . ?
C4A N1A 1.475(2) . ?
C4A C5A 1.529(3) . ?
C4A H4A 1.0000 . ?
C5A C6A 1.520(3) . ?
C5A H5A1 0.9900 . ?
C5A H5A2 0.9900 . ?
C6A O4A 1.439(2) . ?
C6A C7A 1.510(3) . ?
C6A H6A 1.0000 . ?
C7A C8A 1.385(3) . ?
C7A C12A 1.391(3) . ?
C8A C9A 1.384(3) . ?
C8A H8A 0.9500 . ?
C9A C10A 1.382(3) . ?
C9A H9A 0.9500 . ?
C10A C11A 1.384(3) . ?
C10A H10A 0.9500 . ?
C11A C12A 1.384(3) . ?
C11A H11A 0.9500 . ?
C12A H12A 0.9500 . ?
N1 S1 1.6057(17) . ?
N1 H1N 0.86(2) . ?
N1A S1A 1.6131(17) . ?
N1A H1NA 0.86(3) . ?
O1 S1 1.4260(15) . ?
O2 S1 1.4213(14) . ?
O3 S1 1.5725(14) . ?
O1A S1A 1.4228(13) . ?
O2A S1A 1.4229(16) . ?
O3A S1A 1.5706(13) . ?

loop_
_geom_hbond_atom_site_label_D
_geom_hbond_atom_site_label_H
_geom_hbond_atom_site_label_A
_geom_hbond_distance_DH
_geom_hbond_distance_HA
_geom_hbond_distance_DA
_geom_hbond_angle_DHA
_geom_hbond_site_symmetry_A
N1 H1N O1A 0.86(2) 2.26(3) 3.069(2) 155(2) .
N1A H1NA O1 0.86(3) 2.15(3) 3.011(2) 176(2) 2_565

loop_
_geom_torsion_atom_site_label_1
_geom_torsion_atom_site_label_2
_geom_torsion_atom_site_label_3
_geom_torsion_atom_site_label_4
_geom_torsion
_geom_torsion_site_symmetry_1
_geom_torsion_site_symmetry_2
_geom_torsion_site_symmetry_3
_geom_torsion_site_symmetry_4
_geom_torsion_publ_flag
O3 C1 C2 C3 79.2(2) . . . . ?
C1 C2 C3 O4 161.55(16) . . . . ?
C1 C2 C3 C4 -80.8(2) . . . . ?
O4 C3 C4 N1 144.61(15) . . . . ?
C2 C3 C4 N1 25.0(2) . . . . ?
O4 C3 C4 C5 22.86(17) . . . . ?
C2 C3 C4 C5 -96.70(18) . . . . ?
N1 C4 C5 C6 -164.00(15) . . . . ?
C3 C4 C5 C6 -38.66(17) . . . . ?
C4 C5 C6 O4 41.49(17) . . . . ?
C4 C5 C6 C7 162.23(16) . . . . ?
O4 C6 C7 C8 -140.21(17) . . . . ?
C5 C6 C7 C8 102.5(2) . . . . ?
O4 C6 C7 C12 40.3(2) . . . . ?
C5 C6 C7 C12 -77.0(2) . . . . ?
C12 C7 C8 C9 0.5(3) . . . . ?
C6 C7 C8 C9 -179.03(18) . . . . ?
C7 C8 C9 C10 -0.9(3) . . . . ?
C8 C9 C10 C11 0.5(3) . . . . ?
C9 C10 C11 C12 0.4(3) . . . . ?
C10 C11 C12 C7 -0.8(3) . . . . ?
C8 C7 C12 C11 0.4(3) . . . . ?
C6 C7 C12 C11 179.89(17) . . . . ?
O3A C1A C2A C3A 88.89(19) . . . . ?
C1A C2A C3A O4A 176.66(14) . . . . ?
C1A C2A C3A C4A -64.3(2) . . . . ?
O4A C3A C4A N1A 114.52(18) . . . . ?
C2A C3A C4A N1A -5.0(3) . . . . ?
O4A C3A C4A C5A -5.39(19) . . . . ?
C2A C3A C4A C5A -124.93(18) . . . . ?
N1A C4A C5A C6A -142.88(16) . . . . ?
C3A C4A C5A C6A -18.24(19) . . . . ?
C4A C5A C6A O4A 35.83(19) . . . . ?
C4A C5A C6A C7A 154.76(17) . . . . ?
O4A C6A C7A C8A 92.4(2) . . . . ?
C5A C6A C7A C8A -24.2(3) . . . . ?
O4A C6A C7A C12A -83.4(2) . . . . ?
C5A C6A C7A C12A 160.01(17) . . . . ?
C12A C7A C8A C9A 0.3(3) . . . . ?
C6A C7A C8A C9A -175.5(2) . . . . ?
C7A C8A C9A C10A 0.7(3) . . . . ?
C8A C9A C10A C11A -0.7(3) . . . . ?
C9A C10A C11A C12A -0.2(3) . . . . ?
C10A C11A C12A C7A 1.2(3) . . . . ?
C8A C7A C12A C11A -1.2(3) . . . . ?
C6A C7A C12A C11A 174.8(2) . . . . ?
C5 C4 N1 S1 167.89(13) . . . . ?
C3 C4 N1 S1 50.9(2) . . . . ?
C5A C4A N1A S1A -172.53(12) . . . . ?
C3A C4A N1A S1A 70.4(2) . . . . ?
C2 C1 O3 S1 -62.1(2) . . . . ?
C7 C6 O4 C3 -153.15(14) . . . . ?
C5 C6 O4 C3 -28.34(17) . . . . ?
C2 C3 O4 C6 127.17(16) . . . . ?
C4 C3 O4 C6 3.34(17) . . . . ?
C2A C1A O3A S1A -70.7(2) . . . . ?
C2A C3A O4A C6A 155.21(14) . . . . ?
C4A C3A O4A C6A 28.86(18) . . . . ?
C7A C6A O4A C3A -166.25(14) . . . . ?
C5A C6A O4A C3A -40.83(19) . . . . ?
C1 O3 S1 O2 -48.96(16) . . . . ?
C1 O3 S1 O1 -178.39(14) . . . . ?
C1 O3 S1 N1 66.66(15) . . . . ?
C4 N1 S1 O2 32.42(17) . . . . ?
C4 N1 S1 O1 164.67(14) . . . . ?
C4 N1 S1 O3 -84.34(16) . . . . ?
C1A O3A S1A O1A 175.24(15) . . . . ?
C1A O3A S1A O2A -56.18(17) . . . . ?
C1A O3A S1A N1A 60.62(16) . . . . ?
C4A N1A S1A O1A 169.52(14) . . . . ?
C4A N1A S1A O2A 38.40(16) . . . . ?
C4A N1A S1A O3A -79.11(15) . . . . ?
